data_1567249
loop_
_publ_author_name
'Zuffa, Caterina'
'Cappuccino, Chiara'
'Marchini, Marianna'
'Contini, Laura'
'Farinella, Francesco'
'Maini, Lucia'

_publ_section_title
;
 AgX-based hybrid coordination polymers: mechanochemical synthesis,
 structure and luminescence property characterization.
;
_journal_issue 0
_journal_name_full 'Faraday discussions'
_journal_page_first 448
_journal_page_last 465
_journal_paper_doi 10.1039/d2fd00093h
_journal_volume 241
_journal_year 2023
_chemical_formula_moiety 'C6 H8 Ag Br N2'
_chemical_formula_sum 'C6 H8 Ag Br N2'
_chemical_formula_weight 295.92
_space_group_IT_number 14
_space_group_name_Hall '-P 2ybc'
_space_group_name_H-M_alt 'P 1 21/c 1'
_symmetry_cell_setting monoclinic
_symmetry_space_group_name_H-M 'P 1 21/c 1'
_cell_angle_alpha 90
_cell_angle_beta 81.08
_cell_angle_gamma 90
_cell_formula_units_Z 4
_cell_length_a 6.316
_cell_length_b 7.365
_cell_length_c 17.769
_cell_measurement_temperature 293
_cell_volume 816.570
_computing_cell_refinement
;
 TOPAS-Academic v. 5.0
;
_computing_structure_refinement
;
 TOPAS-Academic v. 5.0
;
_computing_structure_solution
;
 TOPAS-Academic v. 5.0
;
_diffrn_ambient_temperature 293
_diffrn_measurement_device_type Xpert-PRO
_diffrn_radiation_probe x-ray
_diffrn_radiation_type 'Cu K\a'
_diffrn_radiation_wavelength 1.535
_exptl_crystal_density_diffrn 2.407
_pd_char_colour whitish
_pd_meas_number_of_points 5808
_pd_proc_2theta_range_inc 0.017
_pd_proc_2theta_range_max 84.98907
_pd_proc_2theta_range_min 9.49807
_pd_proc_ls_background_function Chebyschev
_pd_proc_ls_prof_R_factor 0.0290
_pd_proc_ls_prof_wR_expected 0.0276
_pd_proc_ls_prof_wR_factor 0.0369
_pd_spec_mount_mode transmission
_refine_ls_goodness_of_fit_all 1.33691
_refine_ls_hydrogen_treatment constr
_refine_ls_number_parameters 0.000000
_refine_ls_R_I_factor 0.0143
_refine_ls_shift/su_max 0.003
_reflns_d_resolution_high 1.13527
_reflns_d_resolution_low 8.77697
_reflns_limit_h_max 5
_reflns_limit_h_min 0
_reflns_limit_k_max 6
_reflns_limit_k_min -6
_reflns_limit_l_max 15
_reflns_limit_l_min -14
_reflns_number_total 587
_cod_data_source_file d2fd00093h3.cif
_cod_data_source_block AgBr4pica_powder
_cod_depositor_comments
;
The following automatic conversions were performed:

data item '_diffrn_radiation_probe' value 'X-ray' was changed to
'x-ray' in accordance with the
/home/data/users/saulius/crontab/automatic-downloads/rss-feeds/RSC/lib/dictionaries/cif_core.dic
dictionary named 'cif_core.dic' version 2.4.2 last updated on
2011-04-26.

data item '_symmetry_cell_setting' value 'Monoclinic' was changed to
'monoclinic' in accordance with the
/home/data/users/saulius/crontab/automatic-downloads/rss-feeds/RSC/lib/dictionaries/cif_core.dic
dictionary named 'cif_core.dic' version 2.4.2 last updated on
2011-04-26.

Automatic conversion script
Id: cif_fix_values 7556 2019-12-06 15:28:31Z antanas 

 Adding full bibliography for 1567249--1567254.cif.
;
_cod_original_cell_volume 816
_cod_original_sg_symbol_H-M P21/c
_cod_database_code 1567249

loop_
_symmetry_equiv_pos_as_xyz
'x, y, z '
'-x, y+1/2, -z+1/2 '
'x, -y+1/2, z+1/2 '
'-x, -y, -z '

loop_
_atom_site_label
_atom_site_type_symbol
_atom_site_symmetry_multiplicity
_atom_site_fract_x
_atom_site_fract_y
_atom_site_fract_z
_atom_site_occupancy
_atom_site_B_iso_or_equiv
Ag1 Ag 4 0.1041425 0.5744269 0.9178173 1 4.161025
Br2 Br 4 0.7752577 0.7379913 0.02066379 1 3.178013
N2 N 4 0.6445898 0.3051941 0.5781849 1 3
C2 C 4 0.7103655 0.4240585 0.8421864 1 3
N1 N 4 0.9092766 0.4910147 0.8226712 1 3
C6 C 4 0.9929385 0.5227312 0.7464903 1 3
C5 C 4 0.8738093 0.48864 0.6893388 1 3
C4 C 4 0.6707662 0.4188454 0.7080533 1 3
C3 C 4 0.5968658 0.3868976 0.7837599 1 3
C7 C 4 0.5285948 0.3810647 0.6490979 1 3
H21A H 4 0.7569011 0.3966477 0.5555376 1 4
H22A H 4 0.5382352 0.2852452 0.541618 1 4
H7A H 4 0.405294 0.2847819 0.6728945 1 4
H7B H 4 0.4535931 0.5078544 0.6358789 1 4
H3 H 4 0.4376175 0.3281614 0.7985843 1 4
H5 H 4 0.9396602 0.5166235 0.6301504 1 4
H6 H 4 1.15526 0.5753609 0.7319291 1 4
H2 H 4 0.6420612 0.4002766 0.901481 1 4

loop_
_geom_angle_atom_site_label_1
_geom_angle_atom_site_label_2
_geom_angle_atom_site_label_3
_geom_angle
_geom_angle_site_symmetry_1
_geom_angle_site_symmetry_2
_geom_angle_site_symmetry_3
N2 Ag1 N1 130.862 2_656 1_555 1_455

loop_
_geom_bond_atom_site_label_1
_geom_bond_atom_site_label_2
_geom_bond_distance
_geom_bond_site_symmetry_1
_geom_bond_site_symmetry_2
Ag1 N1 2.32275 1_555 1_455
